data_4332377
loop_
_publ_author_name
'Porter, Robin M.'
'Danopoulos, Andreas A.'
'Reid, Gillian'

_publ_section_title
;
 Titanium(IV) and Zirconium(IV) Amido Complexes Derived from the Azaoxa
 Macrocycle 3,3-Dimethyl-1,5-diaza-8-oxacyclodecane
;
_journal_issue 16
_journal_name_full 'Inorganic Chemistry'
_journal_page_first 6516
_journal_page_last 6522
_journal_paper_doi 10.1021/ic060302n
_journal_volume 45
_journal_year 2006
_chemical_formula_moiety 'C12 H29 Al N2 O'
_chemical_formula_sum 'C12 H29 Al N2 O'
_chemical_formula_weight 244.35
_chemical_name_systematic
;
 ?
;
_space_group_IT_number 14
_symmetry_cell_setting monoclinic
_symmetry_space_group_name_Hall '-P 2ybc'
_symmetry_space_group_name_H-M 'P 1 21/c 1'
_atom_sites_solution_hydrogens geom
_atom_sites_solution_primary direct
_atom_sites_solution_secondary difmap
_audit_creation_method SHELXL-97
_cell_angle_alpha 90.00
_cell_angle_beta 105.88(3)
_cell_angle_gamma 90.00
_cell_formula_units_Z 4
_cell_length_a 8.383(5)
_cell_length_b 23.561(16)
_cell_length_c 7.9470(18)
_cell_measurement_reflns_used 6365
_cell_measurement_temperature 120(2)
_cell_measurement_theta_max 27.48
_cell_measurement_theta_min 2.91
_cell_volume 1509.7(14)
_computing_cell_refinement 'DENZO (Otwinowski & Minor, 1997) & COLLECT (Hooft, R.W.W., 1998)'
_computing_data_collection 'COLLECT (Hooft, R.W.W., 1998)'
_computing_data_reduction 'DENZO (Otwinowski & Minor, 1997) & COLLECT (Hooft, R.W.W., 1998)'
_computing_molecular_graphics 'ORTEP-III (Farrugia, 1997)'
_computing_publication_material 'enCIFer (2004)'
_computing_structure_refinement 'SHELXL-97 (Sheldrick, 1997)'
_computing_structure_solution 'SHEL-XS (Sheldrick, 1997)'
_diffrn_ambient_temperature 120(2)
_diffrn_detector_area_resol_mean 9.091
_diffrn_measured_fraction_theta_full 0.991
_diffrn_measured_fraction_theta_max 0.991
_diffrn_measurement_device_type 'BrukerNonius 95mm CCD camera on \k-goniostat'
_diffrn_measurement_method '\f & \w scans'
_diffrn_radiation_monochromator graphite
_diffrn_radiation_source 'Bruker-Nonius FR591 rotating anode'
_diffrn_radiation_type MoK\a
_diffrn_radiation_wavelength 0.71073
_diffrn_reflns_av_R_equivalents 0.0490
_diffrn_reflns_av_sigmaI/netI 0.0366
_diffrn_reflns_limit_h_max 10
_diffrn_reflns_limit_h_min -10
_diffrn_reflns_limit_k_max 30
_diffrn_reflns_limit_k_min -30
_diffrn_reflns_limit_l_max 10
_diffrn_reflns_limit_l_min -10
_diffrn_reflns_number 19583
_diffrn_reflns_theta_full 27.64
_diffrn_reflns_theta_max 27.64
_diffrn_reflns_theta_min 3.25
_diffrn_standards_number 0
_exptl_absorpt_coefficient_mu 0.121
_exptl_absorpt_correction_T_max 0.9940
_exptl_absorpt_correction_T_min 0.9762
_exptl_absorpt_correction_type multi-scan
_exptl_absorpt_process_details 'SADABS V2.10 (Sheldrick, G.M., 2003)'
_exptl_crystal_colour colourless
_exptl_crystal_density_diffrn 1.075
_exptl_crystal_density_method 'not measured'
_exptl_crystal_description block
_exptl_crystal_F_000 544
_exptl_crystal_size_max 0.20
_exptl_crystal_size_mid 0.10
_exptl_crystal_size_min 0.05
_refine_diff_density_max 0.274
_refine_diff_density_min -0.202
_refine_diff_density_rms 0.043
_refine_ls_extinction_method none
_refine_ls_goodness_of_fit_ref 1.031
_refine_ls_hydrogen_treatment constr
_refine_ls_matrix_type full
_refine_ls_number_parameters 158
_refine_ls_number_reflns 3478
_refine_ls_number_restraints 0
_refine_ls_restrained_S_all 1.031
_refine_ls_R_factor_all 0.0603
_refine_ls_R_factor_gt 0.0391
_refine_ls_shift/su_max 0.020
_refine_ls_shift/su_mean 0.003
_refine_ls_structure_factor_coef Fsqd
_refine_ls_weighting_details 'calc w=1/[\s^2^(Fo^2^)+(0.0374P)^2^+0.5740P] where P=(Fo^2^+2Fc^2^)/3'
_refine_ls_weighting_scheme calc
_refine_ls_wR_factor_gt 0.0866
_refine_ls_wR_factor_ref 0.0948
_reflns_number_gt 2685
_reflns_number_total 3478
_reflns_threshold_expression >2sigma(I)
_cod_data_source_file ic060302nsup1.cif
_cod_data_source_block AlMe3[[O(NH)2]
_cod_depositor_comments
;
The following automatic conversions were performed:

'_symmetry_cell_setting' value 'Monoclinic' changed to 'monoclinic'
according to /home/saulius/struct/CIF-dictionaries/cif_core.dic
dictionary named 'cif_core.dic' version 2.4.2 from 2011-04-26.

Automatic conversion script
Id: cif_fix_values 1891 2012-01-12 08:04:46Z andrius 
;
_cod_original_sg_symbol_H-M P21/c
_cod_database_code 4332377

loop_
_symmetry_equiv_pos_as_xyz
'x, y, z'
'-x, y+1/2, -z+1/2'
'-x, -y, -z'
'x, -y-1/2, z-1/2'

loop_
_atom_site_label
_atom_site_type_symbol
_atom_site_fract_x
_atom_site_fract_y
_atom_site_fract_z
_atom_site_U_iso_or_equiv
_atom_site_adp_type
_atom_site_occupancy
_atom_site_symmetry_multiplicity
_atom_site_calc_flag
_atom_site_refinement_flags
H14 H 0.6505(19) 0.5378(7) 1.131(2) 0.023(4) Uiso 1 1 d .
H13 H 0.3820(19) 0.5980(7) 1.011(2) 0.022(4) Uiso 1 1 d .
C1 C 0.1027(2) 0.72065(7) 0.7622(2) 0.0341(4) Uani 1 1 d .
H1A H 0.1756 0.7471 0.8431 0.051 Uiso 1 1 calc R
H1B H 0.0070 0.7115 0.8056 0.051 Uiso 1 1 calc R
H1C H 0.0643 0.7382 0.6463 0.051 Uiso 1 1 calc R
C2 C 0.41602(19) 0.66099(7) 0.6459(2) 0.0283(3) Uani 1 1 d .
H2A H 0.3754 0.6734 0.5239 0.042 Uiso 1 1 calc R
H2B H 0.4760 0.6250 0.6510 0.042 Uiso 1 1 calc R
H2C H 0.4908 0.6899 0.7136 0.042 Uiso 1 1 calc R
C3 C 0.0859(2) 0.58671(8) 0.6242(2) 0.0368(4) Uani 1 1 d .
H3A H 0.0728 0.5894 0.4980 0.055 Uiso 1 1 calc R
H3B H -0.0233 0.5888 0.6465 0.055 Uiso 1 1 calc R
H3C H 0.1387 0.5505 0.6682 0.055 Uiso 1 1 calc R
C4 C 0.19941(17) 0.61851(6) 1.09641(19) 0.0217(3) Uani 1 1 d .
H4A H 0.1128 0.6482 1.0654 0.026 Uiso 1 1 calc R
H4B H 0.2529 0.6211 1.2237 0.026 Uiso 1 1 calc R
C5 C 0.11830(17) 0.56048(6) 1.0549(2) 0.0246(3) Uani 1 1 d .
H5A H 0.0484 0.5531 1.1348 0.030 Uiso 1 1 calc R
H5B H 0.0449 0.5608 0.9338 0.030 Uiso 1 1 calc R
C6 C 0.33219(18) 0.50515(6) 1.24687(19) 0.0245(3) Uani 1 1 d .
H6A H 0.2927 0.4702 1.2916 0.029 Uiso 1 1 calc R
H6B H 0.3199 0.5372 1.3231 0.029 Uiso 1 1 calc R
C7 C 0.51154(18) 0.49859(6) 1.24965(18) 0.0223(3) Uani 1 1 d .
H7A H 0.5796 0.4938 1.3720 0.027 Uiso 1 1 calc R
H7B H 0.5246 0.4641 1.1836 0.027 Uiso 1 1 calc R
C8 C 0.61885(17) 0.59702(6) 1.29009(18) 0.0214(3) Uani 1 1 d .
H8A H 0.7300 0.5901 1.3709 0.026 Uiso 1 1 calc R
H8B H 0.5393 0.6011 1.3612 0.026 Uiso 1 1 calc R
C9 C 0.62261(16) 0.65242(6) 1.18915(18) 0.0207(3) Uani 1 1 d .
C10 C 0.44772(16) 0.67396(6) 1.09325(18) 0.0193(3) Uani 1 1 d .
H10A H 0.4005 0.6931 1.1796 0.023 Uiso 1 1 calc R
H10B H 0.4586 0.7028 1.0065 0.023 Uiso 1 1 calc R
C11 C 0.72688(18) 0.64413(6) 1.0604(2) 0.0290(3) Uani 1 1 d .
H11A H 0.7406 0.6807 1.0071 0.043 Uiso 1 1 calc R
H11B H 0.6709 0.6174 0.9689 0.043 Uiso 1 1 calc R
H11C H 0.8360 0.6290 1.1228 0.043 Uiso 1 1 calc R
C12 C 0.70301(18) 0.69837(7) 1.3216(2) 0.0306(4) Uani 1 1 d .
H12A H 0.8189 0.6883 1.3769 0.046 Uiso 1 1 calc R
H12B H 0.6431 0.7013 1.4112 0.046 Uiso 1 1 calc R
H12C H 0.6984 0.7349 1.2613 0.046 Uiso 1 1 calc R
N1 N 0.32609(13) 0.62932(5) 0.99982(15) 0.0174(2) Uani 1 1 d .
N2 N 0.57078(14) 0.54797(5) 1.17262(15) 0.0194(3) Uani 1 1 d .
O1 O 0.23597(12) 0.51563(4) 1.07155(13) 0.0229(2) Uani 1 1 d .
Al1 Al 0.22631(5) 0.650317(18) 0.74525(6) 0.02222(12) Uani 1 1 d .

loop_
_atom_site_aniso_label
_atom_site_aniso_U_11
_atom_site_aniso_U_22
_atom_site_aniso_U_33
_atom_site_aniso_U_23
_atom_site_aniso_U_13
_atom_site_aniso_U_12
C1 0.0368(9) 0.0330(9) 0.0300(9) 0.0047(7) 0.0048(7) 0.0141(7)
C2 0.0365(8) 0.0250(8) 0.0250(8) 0.0020(6) 0.0113(6) 0.0017(7)
C3 0.0307(8) 0.0434(10) 0.0305(9) -0.0069(8) -0.0013(7) -0.0047(7)
C4 0.0185(7) 0.0200(7) 0.0275(8) 0.0000(6) 0.0081(6) 0.0009(5)
C5 0.0187(7) 0.0216(7) 0.0336(8) 0.0029(6) 0.0071(6) 0.0001(5)
C6 0.0299(8) 0.0200(7) 0.0237(7) 0.0030(6) 0.0078(6) -0.0007(6)
C7 0.0278(7) 0.0168(7) 0.0208(7) 0.0009(6) 0.0042(6) 0.0036(6)
C8 0.0188(7) 0.0219(7) 0.0206(7) -0.0020(6) 0.0005(5) 0.0014(5)
C9 0.0156(6) 0.0198(7) 0.0250(7) -0.0009(6) 0.0027(5) -0.0006(5)
C10 0.0180(6) 0.0146(6) 0.0244(7) -0.0028(5) 0.0045(5) -0.0007(5)
C11 0.0219(7) 0.0274(8) 0.0398(9) 0.0045(7) 0.0122(7) 0.0015(6)
C12 0.0239(8) 0.0252(8) 0.0379(9) -0.0048(7) 0.0003(7) -0.0052(6)
N1 0.0146(5) 0.0142(6) 0.0230(6) -0.0018(5) 0.0042(5) 0.0003(4)
N2 0.0194(6) 0.0183(6) 0.0208(6) -0.0003(5) 0.0062(5) 0.0035(5)
O1 0.0230(5) 0.0196(5) 0.0249(5) -0.0003(4) 0.0043(4) 0.0007(4)
Al1 0.0218(2) 0.0218(2) 0.0212(2) 0.00015(17) 0.00265(17) 0.00351(17)

loop_
_atom_type_symbol
_atom_type_description
_atom_type_scat_dispersion_real
_atom_type_scat_dispersion_imag
_atom_type_scat_source
C C 0.0033 0.0016 'International Tables Vol C Tables 4.2.6.8 and 6.1.1.4'
H H 0.0000 0.0000 'International Tables Vol C Tables 4.2.6.8 and 6.1.1.4'
N N 0.0061 0.0033 'International Tables Vol C Tables 4.2.6.8 and 6.1.1.4'
O O 0.0106 0.0060 'International Tables Vol C Tables 4.2.6.8 and 6.1.1.4'
Al Al 0.0645 0.0514 'International Tables Vol C Tables 4.2.6.8 and 6.1.1.4'

loop_
_geom_angle_atom_site_label_1
_geom_angle_atom_site_label_2
_geom_angle_atom_site_label_3
_geom_angle
Al1 C1 H1A 109.5
Al1 C1 H1B 109.5
H1A C1 H1B 109.5
Al1 C1 H1C 109.5
H1A C1 H1C 109.5
H1B C1 H1C 109.5
Al1 C2 H2A 109.5
Al1 C2 H2B 109.5
H2A C2 H2B 109.5
Al1 C2 H2C 109.5
H2A C2 H2C 109.5
H2B C2 H2C 109.5
Al1 C3 H3A 109.5
Al1 C3 H3B 109.5
H3A C3 H3B 109.5
Al1 C3 H3C 109.5
H3A C3 H3C 109.5
H3B C3 H3C 109.5
N1 C4 C5 112.33(11)
N1 C4 H4A 109.1
C5 C4 H4A 109.1
N1 C4 H4B 109.1
C5 C4 H4B 109.1
H4A C4 H4B 107.9
O1 C5 C4 112.87(12)
O1 C5 H5A 109.0
C4 C5 H5A 109.0
O1 C5 H5B 109.0
C4 C5 H5B 109.0
H5A C5 H5B 107.8
O1 C6 C7 109.11(12)
O1 C6 H6A 109.9
C7 C6 H6A 109.9
O1 C6 H6B 109.9
C7 C6 H6B 109.9
H6A C6 H6B 108.3
N2 C7 C6 111.35(12)
N2 C7 H7A 109.4
C6 C7 H7A 109.4
N2 C7 H7B 109.4
C6 C7 H7B 109.4
H7A C7 H7B 108.0
N2 C8 C9 112.16(12)
N2 C8 H8A 109.2
C9 C8 H8A 109.2
N2 C8 H8B 109.2
C9 C8 H8B 109.2
H8A C8 H8B 107.9
C11 C9 C12 108.98(12)
C11 C9 C8 109.74(12)
C12 C9 C8 108.05(12)
C11 C9 C10 110.59(12)
C12 C9 C10 106.69(12)
C8 C9 C10 112.65(11)
N1 C10 C9 115.87(11)
N1 C10 H10A 108.3
C9 C10 H10A 108.3
N1 C10 H10B 108.3
C9 C10 H10B 108.3
H10A C10 H10B 107.4
C9 C11 H11A 109.5
C9 C11 H11B 109.5
H11A C11 H11B 109.5
C9 C11 H11C 109.5
H11A C11 H11C 109.5
H11B C11 H11C 109.5
C9 C12 H12A 109.5
C9 C12 H12B 109.5
H12A C12 H12B 109.5
C9 C12 H12C 109.5
H12A C12 H12C 109.5
H12B C12 H12C 109.5
C4 N1 C10 110.21(11)
C4 N1 Al1 113.42(9)
C10 N1 Al1 111.05(9)
C4 N1 H13 104.2(10)
C10 N1 H13 105.7(10)
Al1 N1 H13 111.8(10)
C7 N2 C8 115.13(12)
C7 N2 H14 109.2(11)
C8 N2 H14 110.9(11)
C5 O1 C6 114.24(11)
C2 Al1 C1 114.48(8)
C2 Al1 C3 109.76(7)
C1 Al1 C3 114.41(9)
C2 Al1 N1 105.80(7)
C1 Al1 N1 102.55(6)
C3 Al1 N1 109.13(7)

loop_
_geom_bond_atom_site_label_1
_geom_bond_atom_site_label_2
_geom_bond_distance
C1 Al1 1.9785(19)
C1 H1A 0.9800
C1 H1B 0.9800
C1 H1C 0.9800
C2 Al1 1.9754(18)
C2 H2A 0.9800
C2 H2B 0.9800
C2 H2C 0.9800
C3 Al1 1.9845(19)
C3 H3A 0.9800
C3 H3B 0.9800
C3 H3C 0.9800
C4 N1 1.4926(18)
C4 C5 1.523(2)
C4 H4A 0.9900
C4 H4B 0.9900
C5 O1 1.4267(18)
C5 H5A 0.9900
C5 H5B 0.9900
C6 O1 1.4276(18)
C6 C7 1.506(2)
C6 H6A 0.9900
C6 H6B 0.9900
C7 N2 1.4632(19)
C7 H7A 0.9900
C7 H7B 0.9900
C8 N2 1.4710(19)
C8 C9 1.537(2)
C8 H8A 0.9900
C8 H8B 0.9900
C9 C11 1.529(2)
C9 C12 1.531(2)
C9 C10 1.542(2)
C10 N1 1.5109(18)
C10 H10A 0.9900
C10 H10B 0.9900
C11 H11A 0.9800
C11 H11B 0.9800
C11 H11C 0.9800
C12 H12A 0.9800
C12 H12B 0.9800
C12 H12C 0.9800
N1 Al1 2.0277(13)
N1 H13 0.866(16)
N2 H14 0.856(16)

loop_
_geom_torsion_atom_site_label_1
_geom_torsion_atom_site_label_2
_geom_torsion_atom_site_label_3
_geom_torsion_atom_site_label_4
_geom_torsion
N1 C4 C5 O1 50.29(16)
O1 C6 C7 N2 55.44(15)
N2 C8 C9 C11 -51.31(15)
N2 C8 C9 C12 -170.02(11)
N2 C8 C9 C10 72.38(15)
C11 C9 C10 N1 80.52(15)
C12 C9 C10 N1 -161.10(12)
C8 C9 C10 N1 -42.70(16)
C5 C4 N1 C10 -157.46(11)
C5 C4 N1 Al1 77.33(13)
C9 C10 N1 C4 107.44(13)
C9 C10 N1 Al1 -126.02(11)
C6 C7 N2 C8 81.35(14)
C9 C8 N2 C7 -160.66(11)
C4 C5 O1 C6 67.95(15)
C7 C6 O1 C5 -134.63(12)
C4 N1 Al1 C2 -178.99(9)
C10 N1 Al1 C2 56.26(10)
C4 N1 Al1 C1 60.73(11)
C10 N1 Al1 C1 -64.02(11)
C4 N1 Al1 C3 -60.95(11)
C10 N1 Al1 C3 174.29(9)
